data_7229914
loop_
_publ_author_name
'Alimi, Lukman O.'
'Lama, Prem'
'Smith, Vincent J.'
'Barbour, Leonard J.'

_publ_section_title
;
 Large volumetric thermal expansion of a novel organic cocrystal over a
 wide temperature range
;
_journal_issue 5
_journal_name_full CrystEngComm
_journal_page_first 631
_journal_paper_doi 10.1039/C7CE01848G
_journal_volume 20
_journal_year 2018
_chemical_formula_sum 'C25 H26 N6'
_chemical_formula_weight 410.52
_chemical_name_common ABN.2DMABN
_space_group_crystal_system monoclinic
_space_group_IT_number 14
_space_group_name_Hall '-P 2yn'
_space_group_name_H-M_alt 'P 1 21/n 1'
_symmetry_space_group_name_Hall '-P 2yn'
_symmetry_space_group_name_H-M 'P 1 21/n 1'
_atom_sites_solution_hydrogens geom
_audit_creation_method SHELXL-2016/6
_audit_update_record
;
2017-06-09 deposited with the CCDC.
2018-01-08 downloaded from the CCDC.
;
_cell_angle_alpha 90
_cell_angle_beta 104.3470(10)
_cell_angle_gamma 90
_cell_formula_units_Z 8
_cell_length_a 9.8071(2)
_cell_length_b 25.6011(7)
_cell_length_c 19.2577(5)
_cell_measurement_reflns_used 9992
_cell_measurement_temperature 280(2)
_cell_measurement_theta_max 23.81
_cell_measurement_theta_min 2.62
_cell_volume 4684.3(2)
_computing_cell_refinement 'Bruker SAINT'
_computing_data_collection 'Bruker APEX2'
_computing_data_reduction 'Bruker SAINT'
_computing_molecular_graphics 'Bruker SHELXTL'
_computing_publication_material 'Bruker SHELXTL'
_computing_structure_refinement 'SHELXL-2016/6 (Sheldrick, 2016)'
_computing_structure_solution 'SHELXT 2014/5 (Sheldrick, 2014)'
_diffrn_ambient_temperature 280(2)
_diffrn_measured_fraction_theta_full 0.998
_diffrn_measured_fraction_theta_max 0.998
_diffrn_measurement_device_type 'Bruker APEX-II CCD'
_diffrn_measurement_method '\f and \w scans'
_diffrn_radiation_type MoK\a
_diffrn_radiation_wavelength 0.71073
_diffrn_reflns_av_R_equivalents 0.0854
_diffrn_reflns_av_unetI/netI 0.0392
_diffrn_reflns_Laue_measured_fraction_full 0.998
_diffrn_reflns_Laue_measured_fraction_max 0.998
_diffrn_reflns_limit_h_max 13
_diffrn_reflns_limit_h_min -11
_diffrn_reflns_limit_k_max 34
_diffrn_reflns_limit_k_min -34
_diffrn_reflns_limit_l_max 25
_diffrn_reflns_limit_l_min -25
_diffrn_reflns_number 165295
_diffrn_reflns_point_group_measured_fraction_full 0.998
_diffrn_reflns_point_group_measured_fraction_max 0.998
_diffrn_reflns_theta_full 25.000
_diffrn_reflns_theta_max 28.336
_diffrn_reflns_theta_min 1.350
_exptl_absorpt_coefficient_mu 0.072
_exptl_absorpt_correction_T_max 0.9918
_exptl_absorpt_correction_T_min 0.9764
_exptl_absorpt_correction_type multi-scan
_exptl_absorpt_process_details SADABS
_exptl_crystal_colour Yellow
_exptl_crystal_density_diffrn 1.164
_exptl_crystal_description Flat
_exptl_crystal_F_000 1744
_exptl_crystal_size_max 0.334
_exptl_crystal_size_mid 0.241
_exptl_crystal_size_min 0.115
_refine_diff_density_max 0.188
_refine_diff_density_min -0.191
_refine_diff_density_rms 0.045
_refine_ls_extinction_method none
_refine_ls_goodness_of_fit_ref 1.061
_refine_ls_hydrogen_treatment constr
_refine_ls_matrix_type full
_refine_ls_number_parameters 567
_refine_ls_number_reflns 11659
_refine_ls_number_restraints 0
_refine_ls_restrained_S_all 1.061
_refine_ls_R_factor_all 0.1653
_refine_ls_R_factor_gt 0.0703
_refine_ls_shift/su_max 0.000
_refine_ls_shift/su_mean 0.000
_refine_ls_structure_factor_coef Fsqd
_refine_ls_weighting_details 'w=1/[\s^2^(Fo^2^)+(0.0881P)^2^+1.9912P] where P=(Fo^2^+2Fc^2^)/3'
_refine_ls_weighting_scheme calc
_refine_ls_wR_factor_gt 0.1864
_refine_ls_wR_factor_ref 0.2595
_reflns_Friedel_coverage 0.000
_reflns_number_gt 5257
_reflns_number_total 11659
_reflns_threshold_expression 'I > 2\s(I)'
_cod_data_source_file c7ce01848g3.cif
_cod_data_source_block 280K
_cod_depositor_comments
;
The following automatic conversions were performed:

'_exptl_absorpt_correction_type' value 'Multi-scan' changed to
'multi-scan' according to
/home/data/users/saulius/crontab/automatic-downloads/rss-feeds/RSC/lib/dictionaries/cif_core.dic
dictionary named 'cif_core.dic' version 2.4.2 from 2011-04-26.

Automatic conversion script
Id: cif_fix_values 4973 2017-02-22 13:04:09Z antanas 

 Adding full bibliography for 7229912--7229922.cif.
;
_cod_database_code 7229914
_shelx_shelxl_version_number 2016/6
_shelx_space_group_comment
;
The symmetry employed for this shelxl refinement is uniquely defined
by the following loop, which should always be used as a source of
symmetry information in preference to the above space-group names.
They are only intended as comments.
;
_shelx_estimated_absorpt_t_min 0.976
_shelx_estimated_absorpt_t_max 0.992

loop_
_space_group_symop_operation_xyz
'x, y, z'
'-x+1/2, y+1/2, -z+1/2'
'-x, -y, -z'
'x-1/2, -y-1/2, z-1/2'

loop_
_atom_site_label
_atom_site_type_symbol
_atom_site_fract_x
_atom_site_fract_y
_atom_site_fract_z
_atom_site_U_iso_or_equiv
_atom_site_adp_type
_atom_site_occupancy
_atom_site_site_symmetry_order
_atom_site_calc_flag
_atom_site_refinement_flags_posn
_atom_site_refinement_flags_adp
N1 N 0.7412(3) 0.95412(10) 0.51076(13) 0.0770(7) Uani 1 1 d . .
N2 N 0.0840(3) 0.87221(12) 0.50295(15) 0.0959(9) Uani 1 1 d . .
N3 N -0.0219(3) 0.74789(12) 0.51131(15) 0.0919(9) Uani 1 1 d . .
H3D H 0.019202 0.718765 0.507405 0.110 Uiso 1 1 calc R U
H3E H 0.024129 0.776729 0.514285 0.110 Uiso 1 1 calc R U
N4 N -0.7059(3) 0.74966(13) 0.51440(19) 0.1114(11) Uani 1 1 d . .
N5 N 0.7375(3) 0.54729(10) 0.49714(12) 0.0755(7) Uani 1 1 d . .
N6 N 0.0826(3) 0.62591(13) 0.50016(19) 0.1118(11) Uani 1 1 d . .
N7 N 0.0122(3) 0.70539(10) 0.76129(12) 0.0767(7) Uani 1 1 d . .
N8 N 0.6660(3) 0.62640(14) 0.7576(2) 0.1164(11) Uani 1 1 d . .
N9 N 0.7736(3) 0.50501(11) 0.74592(14) 0.0923(9) Uani 1 1 d . .
H9E H 0.731665 0.534263 0.747993 0.111 Uiso 1 1 calc R U
H9D H 0.727809 0.476162 0.743852 0.111 Uiso 1 1 calc R U
N10 N 1.4606(3) 0.50206(13) 0.74854(18) 0.1092(11) Uani 1 1 d . .
N11 N 0.0113(2) 0.29926(10) 0.73795(13) 0.0746(7) Uani 1 1 d . .
N12 N 0.6730(3) 0.37999(12) 0.75352(16) 0.0953(9) Uani 1 1 d . .
C1 C 0.6081(3) 0.93874(9) 0.50895(14) 0.0588(6) Uani 1 1 d . .
C2 C 0.5603(3) 0.93373(10) 0.57147(14) 0.0633(7) Uani 1 1 d . .
H2 H 0.620575 0.942038 0.615497 0.076 Uiso 1 1 calc R U
C3 C 0.4267(3) 0.91686(10) 0.56903(14) 0.0654(7) Uani 1 1 d . .
H3 H 0.398117 0.913597 0.611410 0.078 Uiso 1 1 calc R U
C4 C 0.3331(3) 0.90452(10) 0.50417(14) 0.0634(7) Uani 1 1 d . .
C5 C 0.3777(3) 0.91030(11) 0.44176(14) 0.0692(7) Uani 1 1 d . .
H5 H 0.315942 0.902716 0.397881 0.083 Uiso 1 1 calc R U
C6 C 0.5114(3) 0.92703(10) 0.44358(14) 0.0675(7) Uani 1 1 d . .
H6 H 0.538593 0.930692 0.400886 0.081 Uiso 1 1 calc R U
C7 C 0.1942(3) 0.88665(13) 0.50293(15) 0.0742(8) Uani 1 1 d . .
C8 C 0.7890(4) 0.96061(14) 0.44597(18) 0.0924(10) Uani 1 1 d . .
H8A H 0.781248 0.927946 0.420800 0.139 Uiso 1 1 calc R U
H8B H 0.885472 0.971781 0.458174 0.139 Uiso 1 1 calc R U
H8C H 0.732077 0.986389 0.415969 0.139 Uiso 1 1 calc R U
C9 C 0.8424(3) 0.96520(15) 0.57805(18) 0.0940(10) Uani 1 1 d . .
H9A H 0.811299 0.994844 0.600509 0.141 Uiso 1 1 calc R U
H9B H 0.932409 0.972661 0.569029 0.141 Uiso 1 1 calc R U
H9C H 0.850455 0.935422 0.609097 0.141 Uiso 1 1 calc R U
C10 C -0.1600(3) 0.74836(11) 0.51278(13) 0.0598(7) Uani 1 1 d . .
C11 C -0.2289(3) 0.79522(11) 0.51950(14) 0.0627(7) Uani 1 1 d . .
H11 H -0.179844 0.826574 0.522827 0.075 Uiso 1 1 calc R U
C12 C -0.3678(3) 0.79559(10) 0.52126(14) 0.0600(6) Uani 1 1 d . .
H12 H -0.411684 0.827054 0.526373 0.072 Uiso 1 1 calc R U
C13 C -0.4433(3) 0.74913(10) 0.51544(13) 0.0552(6) Uani 1 1 d . .
C14 C -0.3754(3) 0.70260(10) 0.50941(13) 0.0603(6) Uani 1 1 d . .
H14 H -0.424712 0.671298 0.506252 0.072 Uiso 1 1 calc R U
C15 C -0.2365(3) 0.70210(11) 0.50803(14) 0.0640(7) Uani 1 1 d . .
H15 H -0.192640 0.670455 0.503871 0.077 Uiso 1 1 calc R U
C16 C -0.5889(3) 0.74963(12) 0.51501(17) 0.0732(8) Uani 1 1 d . .
C17 C 0.6033(3) 0.56051(9) 0.49757(14) 0.0594(6) Uani 1 1 d . .
C18 C 0.5007(3) 0.56981(10) 0.43312(14) 0.0638(7) Uani 1 1 d . .
H18 H 0.523305 0.565113 0.389409 0.077 Uiso 1 1 calc R U
C19 C 0.3684(3) 0.58566(11) 0.43439(15) 0.0691(7) Uani 1 1 d . .
H19 H 0.302656 0.592009 0.391321 0.083 Uiso 1 1 calc R U
C20 C 0.3295(3) 0.59251(11) 0.49828(16) 0.0689(7) Uani 1 1 d . .
C21 C 0.4288(3) 0.58140(11) 0.56214(16) 0.0719(8) Uani 1 1 d . .
H21 H 0.404059 0.584562 0.605553 0.086 Uiso 1 1 calc R U
C22 C 0.5616(3) 0.56596(11) 0.56169(15) 0.0696(7) Uani 1 1 d . .
H22 H 0.626037 0.558887 0.604943 0.083 Uiso 1 1 calc R U
C23 C 0.1919(4) 0.61095(13) 0.49938(19) 0.0850(9) Uani 1 1 d . .
C24 C 0.8440(3) 0.53989(15) 0.56390(17) 0.0960(11) Uani 1 1 d . .
H24A H 0.851450 0.571018 0.592404 0.144 Uiso 1 1 calc R U
H24B H 0.933068 0.532708 0.553597 0.144 Uiso 1 1 calc R U
H24C H 0.817921 0.511073 0.589783 0.144 Uiso 1 1 calc R U
C25 C 0.7816(3) 0.53861(13) 0.43212(17) 0.0848(9) Uani 1 1 d . .
H25A H 0.725889 0.511229 0.404968 0.127 Uiso 1 1 calc R U
H25B H 0.879019 0.528684 0.443798 0.127 Uiso 1 1 calc R U
H25C H 0.769287 0.570123 0.404242 0.127 Uiso 1 1 calc R U
C26 C 0.1458(3) 0.69160(10) 0.76081(13) 0.0601(7) Uani 1 1 d . .
C27 C 0.2470(3) 0.68039(11) 0.82426(15) 0.0696(7) Uani 1 1 d . .
H27 H 0.223566 0.683858 0.867970 0.084 Uiso 1 1 calc R U
C28 C 0.3795(3) 0.66442(11) 0.82322(16) 0.0757(8) Uani 1 1 d . .
H28 H 0.444537 0.656961 0.866140 0.091 Uiso 1 1 calc R U
C29 C 0.4184(3) 0.65919(11) 0.75889(17) 0.0728(8) Uani 1 1 d . .
C30 C 0.3209(3) 0.67212(11) 0.69584(16) 0.0716(8) Uani 1 1 d . .
H30 H 0.346425 0.670089 0.652532 0.086 Uiso 1 1 calc R U
C31 C 0.1885(3) 0.68771(10) 0.69621(14) 0.0689(7) Uani 1 1 d . .
H31 H 0.124967 0.695952 0.653129 0.083 Uiso 1 1 calc R U
C32 C 0.5565(4) 0.64095(14) 0.75804(19) 0.0886(9) Uani 1 1 d . .
C33 C -0.0946(3) 0.71374(15) 0.69522(17) 0.0944(10) Uani 1 1 d . .
H33A H -0.069351 0.743332 0.670446 0.142 Uiso 1 1 calc R U
H33B H -0.183617 0.720124 0.705993 0.142 Uiso 1 1 calc R U
H33C H -0.101576 0.683281 0.665459 0.142 Uiso 1 1 calc R U
C34 C -0.0291(4) 0.71302(15) 0.82760(17) 0.0945(10) Uani 1 1 d . .
H34A H -0.019674 0.680710 0.853662 0.142 Uiso 1 1 calc R U
H34B H -0.125335 0.724413 0.817227 0.142 Uiso 1 1 calc R U
H34C H 0.030153 0.739009 0.855961 0.142 Uiso 1 1 calc R U
C35 C 0.9127(3) 0.50436(11) 0.74591(13) 0.0591(7) Uani 1 1 d . .
C36 C 0.9823(3) 0.45730(11) 0.74151(14) 0.0643(7) Uani 1 1 d . .
H36 H 0.933252 0.425919 0.738089 0.077 Uiso 1 1 calc R U
C37 C 1.1226(3) 0.45715(10) 0.74223(13) 0.0603(6) Uani 1 1 d . .
H37 H 1.167961 0.425531 0.740010 0.072 Uiso 1 1 calc R U
C38 C 1.1973(3) 0.50318(10) 0.74618(13) 0.0542(6) Uani 1 1 d . .
C39 C 1.1285(3) 0.55005(10) 0.74967(14) 0.0620(7) Uani 1 1 d . .
H39 H 1.177812 0.581317 0.752322 0.074 Uiso 1 1 calc R U
C40 C 0.9879(3) 0.55077(11) 0.74923(14) 0.0639(7) Uani 1 1 d . .
H40 H 0.942852 0.582513 0.751180 0.077 Uiso 1 1 calc R U
C41 C 1.3436(3) 0.50263(12) 0.74815(16) 0.0715(8) Uani 1 1 d . .
C42 C 0.1468(3) 0.31375(10) 0.74201(14) 0.0588(6) Uani 1 1 d . .
C43 C 0.1959(3) 0.32065(10) 0.67968(14) 0.0657(7) Uani 1 1 d . .
H43 H 0.135629 0.314224 0.634998 0.079 Uiso 1 1 calc R U
C44 C 0.3302(3) 0.33657(10) 0.68393(15) 0.0655(7) Uani 1 1 d . .
H44 H 0.360178 0.340465 0.642032 0.079 Uiso 1 1 calc R U
C45 C 0.4228(3) 0.34707(10) 0.74905(14) 0.0622(7) Uani 1 1 d . .
C46 C 0.3772(3) 0.33946(11) 0.81160(14) 0.0663(7) Uani 1 1 d . .
H46 H 0.438601 0.345680 0.856036 0.080 Uiso 1 1 calc R U
C47 C 0.2430(3) 0.32293(10) 0.80789(14) 0.0651(7) Uani 1 1 d . .
H47 H 0.214936 0.317665 0.850080 0.078 Uiso 1 1 calc R U
C48 C 0.5626(3) 0.36556(12) 0.75228(16) 0.0737(8) Uani 1 1 d . .
C49 C -0.0390(3) 0.29103(14) 0.80144(18) 0.0888(10) Uani 1 1 d . .
H49A H 0.014261 0.263522 0.829560 0.133 Uiso 1 1 calc R U
H49B H -0.136632 0.281490 0.787848 0.133 Uiso 1 1 calc R U
H49C H -0.027907 0.322607 0.829163 0.133 Uiso 1 1 calc R U
C50 C -0.0888(3) 0.29083(15) 0.66943(19) 0.0963(10) Uani 1 1 d . .
H50A H -0.089444 0.320707 0.639234 0.144 Uiso 1 1 calc R U
H50B H -0.181132 0.285813 0.676943 0.144 Uiso 1 1 calc R U
H50C H -0.062097 0.260400 0.646838 0.144 Uiso 1 1 calc R U

loop_
_atom_site_aniso_label
_atom_site_aniso_U_11
_atom_site_aniso_U_22
_atom_site_aniso_U_33
_atom_site_aniso_U_23
_atom_site_aniso_U_13
_atom_site_aniso_U_12
N1 0.0766(16) 0.0876(18) 0.0686(15) 0.0005(13) 0.0214(12) -0.0134(13)
N2 0.0760(18) 0.116(2) 0.092(2) 0.0040(17) 0.0153(15) -0.0113(17)
N3 0.0554(14) 0.121(3) 0.103(2) -0.0031(16) 0.0257(14) 0.0043(14)
N4 0.0655(19) 0.136(3) 0.138(3) -0.015(2) 0.0351(18) -0.0044(17)
N5 0.0745(16) 0.0875(18) 0.0624(14) 0.0049(12) 0.0131(12) 0.0140(13)
N6 0.088(2) 0.105(2) 0.153(3) 0.003(2) 0.049(2) 0.0090(18)
N7 0.0853(17) 0.0835(17) 0.0596(14) 0.0016(12) 0.0148(12) 0.0132(14)
N8 0.084(2) 0.118(3) 0.147(3) 0.000(2) 0.027(2) 0.0104(19)
N9 0.0554(14) 0.130(3) 0.095(2) 0.0103(17) 0.0254(13) 0.0038(15)
N10 0.0585(17) 0.139(3) 0.131(3) 0.001(2) 0.0259(16) 0.0016(16)
N11 0.0700(15) 0.0816(17) 0.0731(16) 0.0048(13) 0.0192(12) -0.0104(13)
N12 0.0758(18) 0.107(2) 0.106(2) 0.0064(17) 0.0273(16) -0.0067(16)
C1 0.0721(17) 0.0460(14) 0.0595(15) 0.0008(11) 0.0186(13) -0.0016(12)
C2 0.0740(18) 0.0596(16) 0.0542(15) -0.0035(12) 0.0117(13) -0.0065(13)
C3 0.0788(19) 0.0630(17) 0.0560(15) -0.0010(12) 0.0198(13) 0.0000(14)
C4 0.0670(17) 0.0569(16) 0.0644(16) 0.0021(12) 0.0127(13) 0.0015(13)
C5 0.0789(19) 0.0687(18) 0.0561(16) -0.0016(13) 0.0092(13) -0.0003(15)
C6 0.086(2) 0.0625(17) 0.0562(16) -0.0004(13) 0.0215(14) -0.0031(15)
C7 0.071(2) 0.078(2) 0.0693(18) 0.0014(15) 0.0101(15) -0.0001(16)
C8 0.095(2) 0.103(3) 0.090(2) -0.0001(19) 0.0433(19) -0.011(2)
C9 0.077(2) 0.113(3) 0.089(2) 0.003(2) 0.0137(17) -0.0165(19)
C10 0.0500(14) 0.080(2) 0.0494(14) -0.0011(12) 0.0120(11) 0.0004(13)
C11 0.0637(16) 0.0609(17) 0.0637(16) 0.0008(13) 0.0162(12) -0.0127(13)
C12 0.0639(16) 0.0509(15) 0.0671(16) -0.0012(12) 0.0194(12) 0.0045(12)
C13 0.0529(15) 0.0582(16) 0.0559(14) -0.0007(11) 0.0163(11) -0.0016(12)
C14 0.0654(16) 0.0515(15) 0.0647(16) -0.0045(12) 0.0172(12) -0.0060(12)
C15 0.0666(17) 0.0613(17) 0.0644(16) -0.0034(13) 0.0170(13) 0.0122(14)
C16 0.0582(18) 0.082(2) 0.082(2) -0.0068(15) 0.0220(14) -0.0019(14)
C17 0.0736(17) 0.0454(14) 0.0577(15) 0.0020(11) 0.0137(13) 0.0028(12)
C18 0.0748(18) 0.0582(16) 0.0575(15) 0.0011(12) 0.0145(13) 0.0022(13)
C19 0.0723(18) 0.0656(18) 0.0655(17) 0.0034(13) 0.0095(14) -0.0024(14)
C20 0.0748(18) 0.0534(16) 0.082(2) 0.0005(14) 0.0253(16) -0.0024(14)
C21 0.095(2) 0.0583(17) 0.0674(18) -0.0020(13) 0.0288(16) 0.0028(15)
C22 0.091(2) 0.0577(16) 0.0575(16) 0.0018(12) 0.0126(14) 0.0065(15)
C23 0.081(2) 0.077(2) 0.103(2) -0.0011(18) 0.0347(19) -0.0013(17)
C24 0.080(2) 0.119(3) 0.081(2) 0.013(2) 0.0023(17) 0.013(2)
C25 0.085(2) 0.093(2) 0.080(2) 0.0103(17) 0.0271(17) 0.0158(18)
C26 0.0773(18) 0.0466(14) 0.0530(15) -0.0011(11) 0.0095(13) 0.0036(12)
C27 0.088(2) 0.0608(17) 0.0549(16) -0.0010(12) 0.0082(14) 0.0010(15)
C28 0.082(2) 0.0681(19) 0.0657(18) 0.0027(14) -0.0025(15) -0.0003(16)
C29 0.0754(19) 0.0582(17) 0.081(2) -0.0026(14) 0.0131(16) -0.0008(14)
C30 0.089(2) 0.0592(17) 0.0668(18) -0.0006(13) 0.0199(15) 0.0057(15)
C31 0.088(2) 0.0575(16) 0.0556(16) -0.0008(12) 0.0081(14) 0.0075(15)
C32 0.082(2) 0.079(2) 0.102(3) 0.0028(18) 0.0173(19) 0.0001(19)
C33 0.084(2) 0.108(3) 0.082(2) 0.0102(19) 0.0050(17) 0.0182(19)
C34 0.105(3) 0.105(3) 0.079(2) 0.0016(19) 0.0336(19) 0.008(2)
C35 0.0499(14) 0.0783(19) 0.0494(14) 0.0036(12) 0.0126(11) 0.0025(13)
C36 0.0667(17) 0.0624(17) 0.0653(16) 0.0036(13) 0.0194(13) -0.0125(13)
C37 0.0647(16) 0.0520(15) 0.0663(16) 0.0013(12) 0.0203(12) 0.0061(12)
C38 0.0516(14) 0.0576(16) 0.0540(14) 0.0001(11) 0.0143(11) 0.0006(11)
C39 0.0645(16) 0.0529(15) 0.0677(16) -0.0049(12) 0.0149(13) -0.0073(12)
C40 0.0655(17) 0.0617(17) 0.0643(16) -0.0020(13) 0.0157(13) 0.0131(13)
C41 0.0567(17) 0.083(2) 0.0753(19) -0.0029(15) 0.0171(14) -0.0018(14)
C42 0.0660(16) 0.0475(14) 0.0643(16) 0.0027(12) 0.0187(13) 0.0026(12)
C43 0.0789(19) 0.0606(17) 0.0561(15) -0.0008(12) 0.0139(13) -0.0050(14)
C44 0.0774(19) 0.0611(17) 0.0621(16) 0.0007(13) 0.0251(14) -0.0037(14)
C45 0.0675(17) 0.0550(16) 0.0654(17) 0.0017(12) 0.0191(13) 0.0013(13)
C46 0.0720(18) 0.0674(17) 0.0584(16) 0.0015(13) 0.0142(13) 0.0015(14)
C47 0.0785(19) 0.0606(17) 0.0600(16) 0.0009(12) 0.0244(14) 0.0015(14)
C48 0.070(2) 0.076(2) 0.0768(19) 0.0015(15) 0.0204(15) 0.0015(16)
C49 0.080(2) 0.095(2) 0.099(2) 0.0049(19) 0.0368(18) -0.0047(18)
C50 0.075(2) 0.110(3) 0.097(2) 0.008(2) 0.0070(18) -0.0116(19)

loop_
_atom_type_symbol
_atom_type_description
_atom_type_scat_dispersion_real
_atom_type_scat_dispersion_imag
_atom_type_scat_source
C C 0.0033 0.0016 'International Tables Vol C Tables 4.2.6.8 and 6.1.1.4'
H H 0.0000 0.0000 'International Tables Vol C Tables 4.2.6.8 and 6.1.1.4'
N N 0.0061 0.0033 'International Tables Vol C Tables 4.2.6.8 and 6.1.1.4'

loop_
_geom_angle_atom_site_label_1
_geom_angle_atom_site_label_2
_geom_angle_atom_site_label_3
_geom_angle
C1 N1 C8 121.8(2)
C1 N1 C9 121.4(2)
C8 N1 C9 116.8(3)
C10 N3 H3D 120.0
C10 N3 H3E 120.0
H3D N3 H3E 120.0
C17 N5 C25 122.9(2)
C17 N5 C24 120.7(2)
C25 N5 C24 116.3(3)
C26 N7 C34 121.5(2)
C26 N7 C33 121.4(2)
C34 N7 C33 117.1(3)
C35 N9 H9E 120.0
C35 N9 H9D 120.0
H9E N9 H9D 120.0
C42 N11 C49 121.6(2)
C42 N11 C50 121.5(2)
C49 N11 C50 116.9(3)
N1 C1 C2 122.0(2)
N1 C1 C6 121.1(2)
C2 C1 C6 117.0(3)
C3 C2 C1 121.3(2)
C3 C2 H2 119.3
C1 C2 H2 119.3
C2 C3 C4 121.0(3)
C2 C3 H3 119.5
C4 C3 H3 119.5
C5 C4 C3 118.3(3)
C5 C4 C7 121.6(3)
C3 C4 C7 120.1(3)
C6 C5 C4 121.1(3)
C6 C5 H5 119.4
C4 C5 H5 119.4
C5 C6 C1 121.2(3)
C5 C6 H6 119.4
C1 C6 H6 119.4
N2 C7 C4 179.0(3)
N1 C8 H8A 109.5
N1 C8 H8B 109.5
H8A C8 H8B 109.5
N1 C8 H8C 109.5
H8A C8 H8C 109.5
H8B C8 H8C 109.5
N1 C9 H9A 109.5
N1 C9 H9B 109.5
H9A C9 H9B 109.5
N1 C9 H9C 109.5
H9A C9 H9C 109.5
H9B C9 H9C 109.5
N3 C10 C15 120.9(3)
N3 C10 C11 121.0(3)
C15 C10 C11 118.1(2)
C12 C11 C10 120.9(2)
C12 C11 H11 119.5
C10 C11 H11 119.5
C11 C12 C13 120.3(2)
C11 C12 H12 119.8
C13 C12 H12 119.8
C14 C13 C12 119.0(2)
C14 C13 C16 120.6(2)
C12 C13 C16 120.3(2)
C15 C14 C13 120.8(2)
C15 C14 H14 119.6
C13 C14 H14 119.6
C14 C15 C10 120.9(2)
C14 C15 H15 119.6
C10 C15 H15 119.6
N4 C16 C13 179.5(4)
N5 C17 C22 121.6(2)
N5 C17 C18 121.1(2)
C22 C17 C18 117.3(3)
C19 C18 C17 120.5(3)
C19 C18 H18 119.7
C17 C18 H18 119.7
C18 C19 C20 121.7(3)
C18 C19 H19 119.2
C20 C19 H19 119.2
C19 C20 C21 118.1(3)
C19 C20 C23 121.4(3)
C21 C20 C23 120.5(3)
C22 C21 C20 120.8(3)
C22 C21 H21 119.6
C20 C21 H21 119.6
C21 C22 C17 121.5(3)
C21 C22 H22 119.2
C17 C22 H22 119.2
N6 C23 C20 179.6(4)
N5 C24 H24A 109.5
N5 C24 H24B 109.5
H24A C24 H24B 109.5
N5 C24 H24C 109.5
H24A C24 H24C 109.5
H24B C24 H24C 109.5
N5 C25 H25A 109.5
N5 C25 H25B 109.5
H25A C25 H25B 109.5
N5 C25 H25C 109.5
H25A C25 H25C 109.5
H25B C25 H25C 109.5
N7 C26 C27 121.5(3)
N7 C26 C31 121.4(2)
C27 C26 C31 117.0(3)
C28 C27 C26 121.3(3)
C28 C27 H27 119.4
C26 C27 H27 119.4
C27 C28 C29 120.9(3)
C27 C28 H28 119.5
C29 C28 H28 119.5
C30 C29 C28 118.4(3)
C30 C29 C32 121.0(3)
C28 C29 C32 120.6(3)
C31 C30 C29 121.2(3)
C31 C30 H30 119.4
C29 C30 H30 119.4
C30 C31 C26 121.2(3)
C30 C31 H31 119.4
C26 C31 H31 119.4
N8 C32 C29 179.7(5)
N7 C33 H33A 109.5
N7 C33 H33B 109.5
H33A C33 H33B 109.5
N7 C33 H33C 109.5
H33A C33 H33C 109.5
H33B C33 H33C 109.5
N7 C34 H34A 109.5
N7 C34 H34B 109.5
H34A C34 H34B 109.5
N7 C34 H34C 109.5
H34A C34 H34C 109.5
H34B C34 H34C 109.5
N9 C35 C40 120.5(3)
N9 C35 C36 120.9(3)
C40 C35 C36 118.5(2)
C37 C36 C35 120.3(2)
C37 C36 H36 119.8
C35 C36 H36 119.8
C36 C37 C38 121.0(2)
C36 C37 H37 119.5
C38 C37 H37 119.5
C37 C38 C39 118.9(2)
C37 C38 C41 120.7(2)
C39 C38 C41 120.4(2)
C40 C39 C38 120.7(2)
C40 C39 H39 119.7
C38 C39 H39 119.7
C39 C40 C35 120.5(2)
C39 C40 H40 119.8
C35 C40 H40 119.8
N10 C41 C38 178.9(3)
N11 C42 C47 121.7(2)
N11 C42 C43 121.3(3)
C47 C42 C43 117.0(3)
C44 C43 C42 121.0(3)
C44 C43 H43 119.5
C42 C43 H43 119.5
C43 C44 C45 121.5(3)
C43 C44 H44 119.3
C45 C44 H44 119.3
C44 C45 C46 118.4(3)
C44 C45 C48 120.6(2)
C46 C45 C48 120.9(3)
C47 C46 C45 120.5(3)
C47 C46 H46 119.8
C45 C46 H46 119.8
C46 C47 C42 121.5(3)
C46 C47 H47 119.2
C42 C47 H47 119.2
N12 C48 C45 178.7(3)
N11 C49 H49A 109.5
N11 C49 H49B 109.5
H49A C49 H49B 109.5
N11 C49 H49C 109.5
H49A C49 H49C 109.5
H49B C49 H49C 109.5
N11 C50 H50A 109.5
N11 C50 H50B 109.5
H50A C50 H50B 109.5
N11 C50 H50C 109.5
H50A C50 H50C 109.5
H50B C50 H50C 109.5

loop_
_geom_bond_atom_site_label_1
_geom_bond_atom_site_label_2
_geom_bond_distance
N1 C1 1.355(3)
N1 C8 1.447(4)
N1 C9 1.452(4)
N2 C7 1.142(4)
N3 C10 1.361(3)
N3 H3D 0.8600
N3 H3E 0.8600
N4 C16 1.145(4)
N5 C17 1.360(3)
N5 C25 1.440(4)
N5 C24 1.454(4)
N6 C23 1.142(4)
N7 C26 1.360(3)
N7 C34 1.446(4)
N7 C33 1.449(4)
N8 C32 1.139(4)
N9 C35 1.364(3)
N9 H9E 0.8600
N9 H9D 0.8600
N10 C41 1.145(4)
N11 C42 1.363(3)
N11 C49 1.442(4)
N11 C50 1.452(4)
N12 C48 1.139(3)
C1 C2 1.402(3)
C1 C6 1.408(4)
C2 C3 1.369(4)
C2 H2 0.9300
C3 C4 1.391(4)
C3 H3 0.9300
C4 C5 1.385(4)
C4 C7 1.431(4)
C5 C6 1.371(4)
C5 H5 0.9300
C6 H6 0.9300
C8 H8A 0.9600
C8 H8B 0.9600
C8 H8C 0.9600
C9 H9A 0.9600
C9 H9B 0.9600
C9 H9C 0.9600
C10 C15 1.393(4)
C10 C11 1.399(4)
C11 C12 1.370(3)
C11 H11 0.9300
C12 C13 1.391(3)
C12 H12 0.9300
C13 C14 1.383(3)
C13 C16 1.425(4)
C14 C15 1.369(4)
C14 H14 0.9300
C15 H15 0.9300
C17 C22 1.400(4)
C17 C18 1.411(4)
C18 C19 1.365(4)
C18 H18 0.9300
C19 C20 1.386(4)
C19 H19 0.9300
C20 C21 1.396(4)
C20 C23 1.435(4)
C21 C22 1.363(4)
C21 H21 0.9300
C22 H22 0.9300
C24 H24A 0.9600
C24 H24B 0.9600
C24 H24C 0.9600
C25 H25A 0.9600
C25 H25B 0.9600
C25 H25C 0.9600
C26 C27 1.399(4)
C26 C31 1.411(4)
C27 C28 1.368(4)
C27 H27 0.9300
C28 C29 1.390(4)
C28 H28 0.9300
C29 C30 1.387(4)
C29 C32 1.436(5)
C30 C31 1.360(4)
C30 H30 0.9300
C31 H31 0.9300
C33 H33A 0.9600
C33 H33B 0.9600
C33 H33C 0.9600
C34 H34A 0.9600
C34 H34B 0.9600
C34 H34C 0.9600
C35 C40 1.392(4)
C35 C36 1.398(4)
C36 C37 1.373(4)
C36 H36 0.9300
C37 C38 1.380(3)
C37 H37 0.9300
C38 C39 1.386(3)
C38 C41 1.426(4)
C39 C40 1.377(4)
C39 H39 0.9300
C40 H40 0.9300
C42 C47 1.401(4)
C42 C43 1.411(4)
C43 C44 1.362(4)
C43 H43 0.9300
C44 C45 1.380(4)
C44 H44 0.9300
C45 C46 1.399(4)
C45 C48 1.437(4)
C46 C47 1.368(4)
C46 H46 0.9300
C47 H47 0.9300
C49 H49A 0.9600
C49 H49B 0.9600
C49 H49C 0.9600
C50 H50A 0.9600
C50 H50B 0.9600
C50 H50C 0.9600
